data_7713443
loop_
_publ_author_name
'Kirk, Ryan M.'
'Hill, Anthony F.'

_publ_section_title
;
 Bridging arsolido complexes.
;
_journal_name_full 'Dalton transactions (Cambridge, England : 2003)'
_journal_paper_doi 10.1039/d3dt01364b
_journal_year 2023
_chemical_formula_moiety 'C24 H24 As Mn Mo O5'
_chemical_formula_sum 'C24 H24 As Mn Mo O5'
_chemical_formula_weight 618.23
_chemical_properties_physical Air-sensitive
_space_group_crystal_system monoclinic
_space_group_IT_number 14
_space_group_name_Hall '-P 2ybc'
_space_group_name_H-M_alt 'P 1 21/c 1'
_atom_sites_solution_hydrogens geom
_atom_sites_solution_primary dual
_audit_creation_date 2022-01-29
_audit_creation_method
;
Olex2 1.3
(compiled 2020.11.12 svn.r5f609507 for OlexSys, GUI svn.r6408)
;
_audit_update_record
;
2022-01-29 deposited with the CCDC.	2023-07-12 downloaded from the CCDC.
;
_cell_angle_alpha 90
_cell_angle_beta 96.5650(10)
_cell_angle_gamma 90
_cell_formula_units_Z 4
_cell_length_a 14.9876(2)
_cell_length_b 9.27920(10)
_cell_length_c 17.3004(2)
_cell_measurement_reflns_used 8539
_cell_measurement_temperature 150.00(10)
_cell_measurement_theta_max 73.6320
_cell_measurement_theta_min 5.1360
_cell_volume 2390.24(5)
_computing_cell_refinement 'CrysAlisPro 1.171.40.82a (Rigaku OD, 2020)'
_computing_data_collection 'CrysAlisPro 1.171.40.82a (Rigaku OD, 2020)'
_computing_data_reduction 'CrysAlisPro 1.171.40.82a (Rigaku OD, 2020)'
_computing_molecular_graphics 'Olex2 1.3 (Dolomanov et al., 2009)'
_computing_publication_material 'Olex2 1.3 (Dolomanov et al., 2009)'
_computing_structure_refinement 'SHELXL 2018/3 (Sheldrick, 2015)'
_computing_structure_solution 'ShelXT (Sheldrick, 2015)'
_diffrn_ambient_environment N~2~
_diffrn_ambient_temperature 150.00(10)
_diffrn_detector 'CCD plate'
_diffrn_detector_area_resol_mean 8.1297
_diffrn_detector_type EosS2
_diffrn_measured_fraction_theta_full 1.000
_diffrn_measured_fraction_theta_max 0.998
_diffrn_measurement_details
;
List of Runs (angles in degrees, time in seconds):

  # Type    Start    End  Width  t~exp~   \w     \q     \k     \f   Frames
#--------------------------------------------------------------------------
  1  \w    -48.00  -8.00   1.00    1.00    --  -36.95 125.00 -90.00   40
  2  \w     50.00  89.00   1.00    1.00    --   36.95-125.00-180.00   39
  3  \w     34.00  77.00   1.00    1.00    --   36.95-125.00  90.00   43
  4  \w     32.00  69.00   1.00    1.00    --   36.95-125.00-150.00   37
  5  \w    -27.00  35.00   1.00    1.00    --   36.95 -38.00-150.00   62
  6  \w    -17.00   9.00   1.00    1.00    --   36.95 -57.00 -30.00   26
  7  \w     22.00 103.00   1.00    1.00    --   36.95  57.00  30.00   81
  8  \w     34.00  90.00   1.00    1.00    --   36.95-125.00 -60.00   56
  9  \w    139.00 174.00   1.00    7.00    --  111.00  50.00-150.00   35
 10  \w    117.00 176.00   1.00    7.00    --  111.00  64.00   0.00   59
 11  \w    102.00 127.00   1.00    7.00    --  111.00 -50.00-180.00   25
 12  \w     58.00  95.00   1.00    7.00    --  111.00 -92.00  30.00   37
 13  \w     43.00  69.00   1.00    7.00    --  111.00-111.00 -30.00   26
 14  \w    122.00 148.00   1.00    7.00    --  111.00  50.00 120.00   26
 15  \w    101.00 137.00   1.00    7.00    --  111.00  12.00 120.00   36
 16  \w    150.00 176.00   1.00    7.00    --  111.00 111.00-150.00   26
 17  \w    106.00 136.00   1.00    7.00    --  111.00  50.00 -90.00   30
 18  \w    106.00 132.00   1.00    7.00    --  111.00 111.00-150.00   26
 19  \w     44.00  96.00   1.00    7.00    --  111.00 -50.00-180.00   52
 20  \w     47.00 113.00   1.00    7.00    --  111.00 -50.00 -30.00   66
 21  \w     79.00 118.00   1.00    7.00    --  111.00 -52.00-147.00   39
 22  \w     41.00 122.00   1.00    7.00    --  111.00 -25.00 -90.00   81
 23  \w    103.00 161.00   1.00    7.00    --  111.00  77.00  90.00   58
 24  \w     53.00 109.00   1.00    7.00    --  111.00-111.00-180.00   56
 25  \w     67.00  93.00   1.00    7.00    --  111.00-111.00-120.00   26
 26  \w     54.00 102.00   1.00    7.00    --  111.00-111.00 -60.00   48
 27  \w    105.00 130.00   1.00    7.00    --  111.00 -38.00   0.00   25
 28  \w     51.00  77.00   1.00    7.00    --  111.00 -38.00   0.00   26
 29  \w     97.00 157.00   1.00    7.00    --  111.00  50.00 -30.00   60
 30  \w     53.00  86.00   1.00    7.00    --  111.00 -50.00  60.00   33
 31  \w     65.00  91.00   1.00    7.00    --  111.00  12.00 120.00   26
;
_diffrn_measurement_device 'four-circle diffractometer'
_diffrn_measurement_device_type 'SuperNova, Dual, Cu at home/near, EosS2'
_diffrn_measurement_method '\w scans'
_diffrn_orient_matrix_type 'CrysAlisPro convention (1999,Acta A55,543-557)'
_diffrn_orient_matrix_UB_11 -0.0873207000
_diffrn_orient_matrix_UB_12 0.0266351000
_diffrn_orient_matrix_UB_13 -0.0542623000
_diffrn_orient_matrix_UB_21 0.0334120000
_diffrn_orient_matrix_UB_22 -0.1012875000
_diffrn_orient_matrix_UB_23 -0.0610825000
_diffrn_orient_matrix_UB_31 -0.0442202000
_diffrn_orient_matrix_UB_32 -0.1289450000
_diffrn_orient_matrix_UB_33 0.0368523000
_diffrn_radiation_monochromator mirror
_diffrn_radiation_probe x-ray
_diffrn_radiation_type 'Cu K\a'
_diffrn_radiation_wavelength 1.54184
_diffrn_reflns_av_R_equivalents 0.0282
_diffrn_reflns_av_unetI/netI 0.0322
_diffrn_reflns_Laue_measured_fraction_full 1.000
_diffrn_reflns_Laue_measured_fraction_max 0.998
_diffrn_reflns_limit_h_max 18
_diffrn_reflns_limit_h_min -18
_diffrn_reflns_limit_k_max 10
_diffrn_reflns_limit_k_min -11
_diffrn_reflns_limit_l_max 21
_diffrn_reflns_limit_l_min -20
_diffrn_reflns_number 14799
_diffrn_reflns_point_group_measured_fraction_full 1.000
_diffrn_reflns_point_group_measured_fraction_max 0.998
_diffrn_reflns_theta_full 67.684
_diffrn_reflns_theta_max 73.802
_diffrn_reflns_theta_min 5.147
_diffrn_source 'micro-focus sealed X-ray tube'
_diffrn_source_type 'SuperNova (Cu) X-ray Source'
_exptl_absorpt_coefficient_mu 10.406
_exptl_absorpt_correction_T_max 0.54283
_exptl_absorpt_correction_T_min 0.50377
_exptl_absorpt_correction_type sphere
_exptl_absorpt_process_details
;
CrysAlisPro 1.171.40.82a (Rigaku Oxford Diffraction, 2020)
Spherical absorption correction
using equivalent radius and absorption coefficient.
Empirical absorption correction using spherical harmonics,
implemented in SCALE3 ABSPACK scaling algorithm.
;
_exptl_crystal_colour red
_exptl_crystal_colour_primary red
_exptl_crystal_density_diffrn 1.718
_exptl_crystal_description plate
_exptl_crystal_F_000 1232
_exptl_crystal_recrystallization_method 'Re-crystallisation from solvent: n-hexane'
_exptl_crystal_size_max 0.133
_exptl_crystal_size_mid 0.078
_exptl_crystal_size_min 0.047
_exptl_crystal_size_rad 0.045
_refine_diff_density_max 0.556
_refine_diff_density_min -0.638
_refine_diff_density_rms 0.073
_refine_ls_extinction_method none
_refine_ls_goodness_of_fit_ref 1.036
_refine_ls_hydrogen_treatment constr
_refine_ls_matrix_type full
_refine_ls_number_parameters 294
_refine_ls_number_reflns 4827
_refine_ls_number_restraints 0
_refine_ls_restrained_S_all 1.036
_refine_ls_R_factor_all 0.0277
_refine_ls_R_factor_gt 0.0253
_refine_ls_shift/su_max 0.001
_refine_ls_shift/su_mean 0.000
_refine_ls_structure_factor_coef Fsqd
_refine_ls_weighting_details 'w=1/[\s^2^(Fo^2^)+(0.0279P)^2^+1.3665P] where P=(Fo^2^+2Fc^2^)/3'
_refine_ls_weighting_scheme calc
_refine_ls_wR_factor_gt 0.0594
_refine_ls_wR_factor_ref 0.0611
_reflns_Friedel_coverage 0.000
_reflns_number_gt 4507
_reflns_number_total 4827
_reflns_threshold_expression 'I > 2\s(I)'
_cod_data_source_file d3dt01364b2.cif
_cod_data_source_block rmk_234_a_scale
_cod_database_code 7713443
_shelx_shelxl_version_number 2018/3
_chemical_oxdiff_formula C24H24As1Mn1Mo1O5
_chemical_oxdiff_usercomment 'hexane at -20 '
_shelx_space_group_comment
;
The symmetry employed for this shelxl refinement is uniquely defined
by the following loop, which should always be used as a source of
symmetry information in preference to the above space-group names.
They are only intended as comments.
;
_reflns_odcompleteness_completeness 99.96
_reflns_odcompleteness_iscentric 1
_reflns_odcompleteness_theta 66.49
_olex2_refinement_description
;
1. Fixed Uiso
 At 1.2 times of:
  All C(H) groups
 At 1.5 times of:
  All C(H,H,H) groups
2.a Aromatic/amide H refined with riding coordinates:
 C22(H22), C19(H19), C21(H21), C20(H20), C12(H12), C13(H13), C15(H15),
 C14(H14), C16(H16)
2.b Idealised Me refined as rotating group:
 C11(H11a,H11b,H11c), C8(H8a,H8b,H8c), C10(H10a,H10b,H10c), C24(H24a,H24b,
 H24c), C9(H9a,H9b,H9c)
;
_ins_header
;
TITL RMK_234_A_scale in P2(1)/c 
REM P2(1)/c (#14 in standard setting)
CELL 1.54184  14.987576   9.279193  17.300397  90.0000  96.5651  90.0000
ZERR    4.00   0.000189   0.000120   0.000248   0.0000   0.0012   0.0000
LATT  1
SYMM -x, y+1/2,-z+1/2 
SFAC C H O Mn As Mo
UNIT 96.00 96.00 20.00 4.00 4.00 4.00
TREF
HKLF 4
END
;
_olex2_submission_special_instructions 'No special instructions were received'
_oxdiff_exptl_absorpt_empirical_details
;
Empirical correction (ABSPACK) includes:
- Absorption correction using spherical harmonics
- Frame scaling
;
_oxdiff_exptl_absorpt_empirical_full_max 1.308
_oxdiff_exptl_absorpt_empirical_full_min 0.789

loop_
_space_group_symop_operation_xyz
'x, y, z'
'-x, y+1/2, -z+1/2'
'-x, -y, -z'
'x, -y-1/2, z-1/2'

loop_
_atom_site_label
_atom_site_type_symbol
_atom_site_fract_x
_atom_site_fract_y
_atom_site_fract_z
_atom_site_U_iso_or_equiv
_atom_site_adp_type
_atom_site_occupancy
_atom_site_site_symmetry_order
_atom_site_calc_flag
_atom_site_refinement_flags_posn
_atom_site_refinement_flags_adp
_atom_site_refinement_flags_occupancy
_atom_site_disorder_assembly
_atom_site_disorder_group
Mo1 Mo 0.60251(2) 0.32417(2) 0.39347(2) 0.02490(6) Uani 1 1 d . . . . .
As1 As 0.76583(2) 0.41914(2) 0.36636(2) 0.02037(7) Uani 1 1 d . . . . .
Mn1 Mn 0.78822(2) 0.62465(4) 0.28914(2) 0.02340(8) Uani 1 1 d . . . . .
O5 O 0.79979(14) 0.8364(2) 0.41559(12) 0.0409(4) Uani 1 1 d . . . . .
O1 O 0.59394(15) 0.3350(2) 0.21136(11) 0.0448(5) Uani 1 1 d . . . . .
O3 O 0.62256(15) 0.6392(2) 0.45832(13) 0.0453(5) Uani 1 1 d . . . . .
O4 O 0.59552(14) 0.6839(3) 0.25701(15) 0.0520(6) Uani 1 1 d . . . . .
O2 O 0.41592(14) 0.4707(3) 0.34513(16) 0.0542(6) Uani 1 1 d . . . . .
C1 C 0.59871(16) 0.3337(3) 0.27772(15) 0.0315(5) Uani 1 1 d . . . . .
C4 C 0.83808(16) 0.4174(3) 0.46677(14) 0.0275(4) Uani 1 1 d . . . . .
C3 C 0.61686(16) 0.5244(3) 0.43412(15) 0.0318(5) Uani 1 1 d . . . . .
C6 C 0.89399(16) 0.2160(3) 0.39935(15) 0.0296(5) Uani 1 1 d . . . . .
C18 C 0.79447(16) 0.7478(3) 0.36771(15) 0.0301(5) Uani 1 1 d . . . . .
C7 C 0.82919(16) 0.2458(2) 0.34128(14) 0.0269(4) Uani 1 1 d . . . . .
C22 C 0.85024(18) 0.7487(3) 0.20596(14) 0.0321(5) Uani 1 1 d . . . . .
H22 H 0.838829 0.846011 0.196422 0.038 Uiso 1 1 calc R . . . .
C5 C 0.89954(16) 0.3110(3) 0.46852(15) 0.0310(5) Uani 1 1 d . . . . .
C2 C 0.48284(18) 0.4151(3) 0.36198(18) 0.0379(6) Uani 1 1 d . . . . .
C11 C 0.8071(2) 0.1587(3) 0.26826(16) 0.0359(5) Uani 1 1 d . . . . .
H11A H 0.754503 0.197854 0.238691 0.054 Uiso 1 1 calc GR . . . .
H11B H 0.795900 0.060551 0.281758 0.054 Uiso 1 1 calc GR . . . .
H11C H 0.856624 0.162275 0.237742 0.054 Uiso 1 1 calc GR . . . .
C8 C 0.8266(2) 0.5225(3) 0.53024(15) 0.0385(6) Uani 1 1 d . . . . .
H8A H 0.812091 0.615577 0.508031 0.058 Uiso 1 1 calc GR . . . .
H8B H 0.881382 0.528672 0.564716 0.058 Uiso 1 1 calc GR . . . .
H8C H 0.778883 0.490842 0.558764 0.058 Uiso 1 1 calc GR . . . .
C17 C 0.67155(18) 0.6586(3) 0.26988(16) 0.0339(5) Uani 1 1 d . . . . .
C19 C 0.8419(2) 0.5039(3) 0.19974(16) 0.0386(6) Uani 1 1 d . . . . .
H19 H 0.824269 0.410814 0.185166 0.046 Uiso 1 1 calc R . . . .
C23 C 0.80300(19) 0.6320(3) 0.16683(14) 0.0329(5) Uani 1 1 d . . . . .
C21 C 0.91775(17) 0.6920(3) 0.26203(16) 0.0381(6) Uani 1 1 d . . . . .
H21 H 0.958371 0.745507 0.295106 0.046 Uiso 1 1 calc R . . . .
C20 C 0.91242(19) 0.5404(3) 0.25877(18) 0.0429(7) Uani 1 1 d . . . . .
H20 H 0.948375 0.476055 0.289533 0.051 Uiso 1 1 calc R . . . .
C10 C 0.95674(19) 0.0897(3) 0.39881(19) 0.0409(6) Uani 1 1 d . . . . .
H10A H 0.948154 0.026465 0.441246 0.061 Uiso 1 1 calc GR . . . .
H10B H 1.017674 0.123513 0.404293 0.061 Uiso 1 1 calc GR . . . .
H10C H 0.944453 0.038508 0.350551 0.061 Uiso 1 1 calc GR . . . .
C24 C 0.7281(2) 0.6421(4) 0.10221(17) 0.0475(7) Uani 1 1 d . . . . .
H24A H 0.687583 0.562834 0.105572 0.071 Uiso 1 1 calc GR . . . .
H24B H 0.752203 0.638767 0.053156 0.071 Uiso 1 1 calc GR . . . .
H24C H 0.696441 0.731180 0.106379 0.071 Uiso 1 1 calc GR . . . .
C12 C 0.6839(2) 0.1406(4) 0.4625(2) 0.0516(9) Uani 1 1 d . . . . .
H12 H 0.746334 0.142431 0.469901 0.062 Uiso 1 1 calc R . . . .
C13 C 0.6335(3) 0.0770(3) 0.4030(2) 0.0551(9) Uani 1 1 d . . . . .
H13 H 0.656374 0.027474 0.362883 0.066 Uiso 1 1 calc R . . . .
C9 C 0.9687(2) 0.2828(3) 0.5373(2) 0.0493(7) Uani 1 1 d . . . . .
H9A H 0.977082 0.368453 0.568410 0.074 Uiso 1 1 calc GR . . . .
H9B H 1.024611 0.256247 0.519117 0.074 Uiso 1 1 calc GR . . . .
H9C H 0.948460 0.205935 0.568034 0.074 Uiso 1 1 calc GR . . . .
C15 C 0.5373(3) 0.1738(4) 0.4768(3) 0.0748(15) Uani 1 1 d . . . . .
H15 H 0.484093 0.201420 0.495392 0.090 Uiso 1 1 calc R . . . .
C14 C 0.5450(3) 0.0946(3) 0.4092(3) 0.0605(10) Uani 1 1 d . . . . .
H14 H 0.497658 0.060234 0.374682 0.073 Uiso 1 1 calc R . . . .
C16 C 0.6263(4) 0.2046(4) 0.51237(19) 0.0788(16) Uani 1 1 d . . . . .
H16 H 0.642712 0.255521 0.558110 0.095 Uiso 1 1 calc R . . . .

loop_
_atom_site_aniso_label
_atom_site_aniso_U_11
_atom_site_aniso_U_22
_atom_site_aniso_U_33
_atom_site_aniso_U_23
_atom_site_aniso_U_13
_atom_site_aniso_U_12
Mo1 0.02232(9) 0.02242(10) 0.03091(10) 0.00472(6) 0.00712(7) 0.00232(6)
As1 0.02088(11) 0.01804(11) 0.02247(12) 0.00061(8) 0.00374(8) 0.00383(8)
Mn1 0.02346(17) 0.02069(17) 0.02670(18) 0.00347(13) 0.00565(13) 0.00241(13)
O5 0.0498(11) 0.0275(9) 0.0475(11) -0.0095(8) 0.0138(9) -0.0017(8)
O1 0.0521(12) 0.0509(12) 0.0299(10) -0.0023(8) -0.0024(8) -0.0023(9)
O3 0.0442(11) 0.0362(11) 0.0566(13) -0.0161(9) 0.0112(9) 0.0066(8)
O4 0.0290(10) 0.0547(13) 0.0709(15) 0.0227(11) -0.0001(9) 0.0108(9)
O2 0.0294(10) 0.0444(12) 0.0868(18) 0.0019(11) -0.0019(10) 0.0105(9)
C1 0.0283(11) 0.0271(11) 0.0381(14) -0.0001(9) -0.0002(9) -0.0008(9)
C4 0.0297(11) 0.0241(10) 0.0279(11) 0.0016(8) -0.0008(9) 0.0005(9)
C3 0.0278(11) 0.0365(13) 0.0324(12) -0.0013(10) 0.0099(9) 0.0065(10)
C6 0.0257(10) 0.0222(10) 0.0427(13) 0.0057(9) 0.0119(9) 0.0041(9)
C18 0.0286(11) 0.0218(11) 0.0412(13) 0.0048(9) 0.0094(9) 0.0031(9)
C7 0.0295(10) 0.0206(10) 0.0326(11) 0.0012(8) 0.0117(9) 0.0039(8)
C22 0.0406(12) 0.0262(11) 0.0309(12) 0.0028(9) 0.0108(10) -0.0078(10)
C5 0.0269(11) 0.0264(11) 0.0384(13) 0.0058(9) -0.0011(9) 0.0007(9)
C2 0.0293(12) 0.0301(12) 0.0544(16) 0.0026(11) 0.0052(11) 0.0000(10)
C11 0.0499(15) 0.0240(11) 0.0364(13) -0.0047(9) 0.0164(11) 0.0025(10)
C8 0.0511(15) 0.0329(13) 0.0285(12) -0.0035(10) -0.0079(10) 0.0041(11)
C17 0.0345(13) 0.0284(12) 0.0383(13) 0.0108(10) 0.0021(10) 0.0023(10)
C19 0.0531(15) 0.0260(12) 0.0415(14) 0.0004(10) 0.0258(12) 0.0035(11)
C23 0.0451(14) 0.0285(12) 0.0270(11) -0.0002(9) 0.0118(10) -0.0040(10)
C21 0.0285(11) 0.0502(16) 0.0369(13) 0.0052(11) 0.0098(10) -0.0064(11)
C20 0.0345(13) 0.0496(16) 0.0489(16) 0.0170(13) 0.0231(12) 0.0152(12)
C10 0.0353(13) 0.0316(13) 0.0580(17) 0.0105(11) 0.0151(12) 0.0144(11)
C24 0.0642(19) 0.0464(16) 0.0311(13) -0.0007(12) 0.0023(13) -0.0122(15)
C12 0.0354(14) 0.0450(16) 0.076(2) 0.0385(16) 0.0112(14) 0.0069(12)
C13 0.078(2) 0.0279(14) 0.062(2) 0.0148(13) 0.0201(18) 0.0141(15)
C9 0.0426(15) 0.0390(15) 0.0606(19) 0.0058(13) -0.0184(14) 0.0061(12)
C15 0.063(2) 0.055(2) 0.119(4) 0.057(2) 0.064(3) 0.0296(18)
C14 0.059(2) 0.0295(14) 0.091(3) 0.0202(16) -0.0016(19) -0.0095(14)
C16 0.172(5) 0.0341(16) 0.0281(15) 0.0157(12) 0.003(2) -0.002(2)

loop_
_atom_type_symbol
_atom_type_description
_atom_type_scat_dispersion_real
_atom_type_scat_dispersion_imag
_atom_type_scat_source
C C 0.0181 0.0091 'International Tables Vol C Tables 4.2.6.8 and 6.1.1.4'
H H 0.0000 0.0000 'International Tables Vol C Tables 4.2.6.8 and 6.1.1.4'
As As -0.9300 1.0051 'International Tables Vol C Tables 4.2.6.8 and 6.1.1.4'
Mn Mn -0.5299 2.8052 'International Tables Vol C Tables 4.2.6.8 and 6.1.1.4'
Mo Mo -0.0483 2.7339 'International Tables Vol C Tables 4.2.6.8 and 6.1.1.4'
O O 0.0492 0.0322 'International Tables Vol C Tables 4.2.6.8 and 6.1.1.4'

loop_
_exptl_crystal_face_index_h
_exptl_crystal_face_index_k
_exptl_crystal_face_index_l
_exptl_crystal_face_perp_dist
4 5 2 0.0434
3 0 -11 0.0383
-4 -5 -2 0.0342
-3 0 11 0.0837
-4 5 -4 0.0509
-10 1 1 0.0513
9 -3 1 0.0092
-9 3 1 0.0332

loop_
_geom_angle_atom_site_label_1
_geom_angle_atom_site_label_2
_geom_angle_atom_site_label_3
_geom_angle
_geom_angle_site_symmetry_1
_geom_angle_site_symmetry_3
_geom_angle_publ_flag
C1 Mo1 As1 74.53(7) . . ?
C1 Mo1 C2 77.67(11) . . ?
C1 Mo1 C12 119.80(12) . . ?
C1 Mo1 C13 95.55(11) . . ?
C1 Mo1 C15 133.53(17) . . ?
C1 Mo1 C14 100.93(13) . . ?
C1 Mo1 C16 152.90(12) . . ?
C3 Mo1 As1 72.08(7) . . ?
C3 Mo1 C1 107.59(10) . . ?
C3 Mo1 C2 76.10(11) . . ?
C3 Mo1 C12 118.03(13) . . ?
C3 Mo1 C13 151.28(13) . . ?
C3 Mo1 C15 112.41(15) . . ?
C3 Mo1 C14 147.18(13) . . ?
C3 Mo1 C16 97.65(12) . . ?
C2 Mo1 As1 128.25(8) . . ?
C2 Mo1 C12 147.59(11) . . ?
C2 Mo1 C13 126.64(13) . . ?
C2 Mo1 C15 89.71(12) . . ?
C2 Mo1 C14 94.89(12) . . ?
C2 Mo1 C16 118.92(17) . . ?
C12 Mo1 As1 84.03(7) . . ?
C12 Mo1 C13 33.30(14) . . ?
C13 Mo1 As1 98.96(10) . . ?
C15 Mo1 As1 140.04(11) . . ?
C15 Mo1 C12 58.21(11) . . ?
C15 Mo1 C13 57.13(13) . . ?
C15 Mo1 C14 35.11(17) . . ?
C15 Mo1 C16 36.02(18) . . ?
C14 Mo1 As1 132.60(10) . . ?
C14 Mo1 C12 56.81(13) . . ?
C14 Mo1 C13 33.72(14) . . ?
C14 Mo1 C16 58.77(15) . . ?
C16 Mo1 As1 105.03(15) . . ?
C16 Mo1 C12 35.36(15) . . ?
C16 Mo1 C13 57.46(13) . . ?
Mn1 As1 Mo1 123.413(13) . . ?
C4 As1 Mo1 105.47(7) . . ?
C4 As1 Mn1 114.24(7) . . ?
C4 As1 C7 87.47(10) . . ?
C7 As1 Mo1 104.20(7) . . ?
C7 As1 Mn1 115.81(7) . . ?
C18 Mn1 As1 94.86(8) . . ?
C18 Mn1 C22 100.40(10) . . ?
C18 Mn1 C17 89.65(12) . . ?
C18 Mn1 C19 154.39(12) . . ?
C18 Mn1 C23 137.03(10) . . ?
C18 Mn1 C21 90.58(11) . . ?
C18 Mn1 C20 116.96(12) . . ?
C22 Mn1 As1 155.79(7) . . ?
C22 Mn1 C19 64.33(10) . . ?
C22 Mn1 C23 38.71(10) . . ?
C22 Mn1 C21 38.77(10) . . ?
C22 Mn1 C20 64.76(10) . . ?
C17 Mn1 As1 92.80(8) . . ?
C17 Mn1 C22 105.87(11) . . ?
C17 Mn1 C19 113.71(13) . . ?
C17 Mn1 C23 91.13(12) . . ?
C17 Mn1 C21 143.82(11) . . ?
C17 Mn1 C20 152.54(13) . . ?
C19 Mn1 As1 94.32(7) . . ?
C19 Mn1 C23 38.48(10) . . ?
C19 Mn1 C21 64.49(11) . . ?
C23 Mn1 As1 127.99(7) . . ?
C21 Mn1 As1 123.20(8) . . ?
C21 Mn1 C23 65.03(11) . . ?
C20 Mn1 As1 91.59(8) . . ?
C20 Mn1 C19 38.87(13) . . ?
C20 Mn1 C23 65.17(11) . . ?
C20 Mn1 C21 38.44(12) . . ?
O1 C1 Mo1 177.2(2) . . ?
C5 C4 As1 109.65(18) . . ?
C5 C4 C8 126.7(2) . . ?
C8 C4 As1 123.61(18) . . ?
O3 C3 Mo1 177.9(2) . . ?
C7 C6 C5 116.8(2) . . ?
C7 C6 C10 123.7(2) . . ?
C5 C6 C10 119.4(2) . . ?
O5 C18 Mn1 175.1(2) . . ?
C6 C7 As1 109.46(18) . . ?
C6 C7 C11 126.1(2) . . ?
C11 C7 As1 124.47(18) . . ?
C23 C22 Mn1 71.28(13) . . ?
C21 C22 Mn1 70.80(14) . . ?
C21 C22 C23 108.7(2) . . ?
C4 C5 C6 116.3(2) . . ?
C4 C5 C9 123.4(3) . . ?
C6 C5 C9 120.3(2) . . ?
O2 C2 Mo1 177.8(3) . . ?
O4 C17 Mn1 178.6(2) . . ?
C23 C19 Mn1 71.29(14) . . ?
C23 C19 C20 109.1(2) . . ?
C20 C19 Mn1 70.53(15) . . ?
C22 C23 Mn1 70.01(14) . . ?
C22 C23 C24 126.8(2) . . ?
C19 C23 Mn1 70.23(14) . . ?
C19 C23 C22 106.8(2) . . ?
C19 C23 C24 126.4(3) . . ?
C24 C23 Mn1 125.8(2) . . ?
C22 C21 Mn1 70.42(14) . . ?
C20 C21 Mn1 70.67(15) . . ?
C20 C21 C22 108.0(3) . . ?
C19 C20 Mn1 70.59(14) . . ?
C21 C20 Mn1 70.89(15) . . ?
C21 C20 C19 107.5(2) . . ?
C13 C12 Mo1 73.37(18) . . ?
C13 C12 C16 108.8(3) . . ?
C16 C12 Mo1 71.81(18) . . ?
C12 C13 Mo1 73.33(18) . . ?
C12 C13 C14 110.9(3) . . ?
C14 C13 Mo1 72.47(18) . . ?
C14 C15 Mo1 73.34(18) . . ?
C14 C15 C16 107.7(3) . . ?
C16 C15 Mo1 72.96(18) . . ?
C13 C14 Mo1 73.81(19) . . ?
C13 C14 C15 107.7(4) . . ?
C15 C14 Mo1 71.55(19) . . ?
C12 C16 Mo1 72.83(17) . . ?
C12 C16 C15 104.9(3) . . ?
C15 C16 Mo1 71.02(19) . . ?

loop_
_geom_bond_atom_site_label_1
_geom_bond_atom_site_label_2
_geom_bond_distance
_geom_bond_site_symmetry_2
_geom_bond_publ_flag
Mo1 As1 2.6927(3) . ?
Mo1 C1 1.999(3) . ?
Mo1 C3 1.990(3) . ?
Mo1 C2 2.001(3) . ?
Mo1 C12 2.342(3) . ?
Mo1 C13 2.342(3) . ?
Mo1 C15 2.303(3) . ?
Mo1 C14 2.326(3) . ?
Mo1 C16 2.328(3) . ?
As1 Mn1 2.3741(4) . ?
As1 C4 1.939(2) . ?
As1 C7 1.942(2) . ?
Mn1 C18 1.770(3) . ?
Mn1 C22 2.137(2) . ?
Mn1 C17 1.771(3) . ?
Mn1 C19 2.140(2) . ?
Mn1 C23 2.154(2) . ?
Mn1 C21 2.142(2) . ?
Mn1 C20 2.139(2) . ?
O5 C18 1.164(3) . ?
O1 C1 1.142(3) . ?
O3 C3 1.143(4) . ?
O4 C17 1.160(4) . ?
O2 C2 1.136(4) . ?
C4 C5 1.348(3) . ?
C4 C8 1.493(3) . ?
C6 C7 1.344(4) . ?
C6 C5 1.481(4) . ?
C6 C10 1.503(3) . ?
C7 C11 1.504(3) . ?
C22 C23 1.422(4) . ?
C22 C21 1.420(4) . ?
C5 C9 1.509(3) . ?
C19 C23 1.415(4) . ?
C19 C20 1.424(5) . ?
C23 C24 1.494(4) . ?
C21 C20 1.409(4) . ?
C12 C13 1.342(6) . ?
C12 C16 1.418(6) . ?
C13 C14 1.354(6) . ?
C15 C14 1.396(7) . ?
C15 C16 1.432(7) . ?

loop_
_exptl_oxdiff_crystal_face_indexfrac_h
_exptl_oxdiff_crystal_face_indexfrac_k
_exptl_oxdiff_crystal_face_indexfrac_l
_exptl_oxdiff_crystal_face_x
_exptl_oxdiff_crystal_face_y
_exptl_oxdiff_crystal_face_z
3.5325 5.4840 1.7306 -0.2563 -0.5431 -0.7996
2.9448 0.3760 -11.0022 0.3499 0.7324 -0.5842
-3.5394 -5.4851 -1.7056 0.2555 0.5415 0.8009
-2.8256 -0.1959 11.0457 -0.3579 -0.7493 0.5573
-3.5258 5.0972 -3.8688 0.6536 -0.3978 -0.6439
-9.6402 0.8299 1.3051 0.7931 -0.4859 0.3674
8.5678 -2.6931 0.6130 -0.8531 0.5216 -0.0090
-8.6229 2.7759 0.6207 0.7932 -0.6072 0.0462
